data_2243984
loop_
_publ_author_name
'Usman, Muhammad'
'Ogebule, Lydia'
'Casta\~neda, Ra\'ul'
'Oskolkov, Evgenii'
'Timofeeva, Tatiana'

_publ_section_title
;
 Two metal--organic frameworks based on Sr^2+^ and
 1,2,4,5-tetrakis(4-carboxyphenyl)benzene linkers
;
_journal_coeditor_code YK2158
_journal_issue 12
_journal_name_full 'Acta Crystallographica Section E'
_journal_page_first 1243
_journal_page_last 1248
_journal_paper_doi 10.1107/S2056989021011361
_journal_volume 77
_journal_year 2021
_chemical_formula_iupac '[Sr2 (C34 H18 O8) (C3 H7 N O)2]'
_chemical_formula_sum 'C40 H32 N2 O10 Sr2'
_chemical_formula_weight 875.92
_chemical_name_systematic
Poly[[\m~12~-4,4',4'',4'''-(benzene-1,2,4,5-tetrayl)tetrabenzoato](dimethylformamide)distrontium(II)]
_space_group_crystal_system monoclinic
_space_group_IT_number 14
_space_group_name_Hall '-P 2ybc'
_space_group_name_H-M_alt 'P 1 21/c 1'
_atom_sites_solution_hydrogens geom
_atom_sites_solution_primary direct
_atom_sites_solution_secondary difmap
_cell_angle_alpha 90
_cell_angle_beta 91.853(2)
_cell_angle_gamma 90
_cell_formula_units_Z 2
_cell_length_a 5.9350(2)
_cell_length_b 18.6130(8)
_cell_length_c 16.1256(7)
_cell_measurement_reflns_used 9912
_cell_measurement_temperature 173.(2)
_cell_measurement_theta_max 30.2954
_cell_measurement_theta_min 2.5272
_cell_volume 1780.43(12)
_computing_cell_refinement
;
SAINT (Bruker, 2017)
;
_computing_data_collection
;
APEX3 (Bruker, 2017)
;
_computing_data_reduction
;
SAINT Bruker, 2017)
;
_computing_molecular_graphics
;
Mercury (Macrae <i>et al.</i>,  2020)
;
_computing_publication_material
;
<i>OLEX2</i> (Dolomanov <i>et al.</i>,  2009)
;
_computing_structure_refinement
;
<i>SHELXL2018/3</i> (Sheldrick, 2015b)
;
_computing_structure_solution
;
<i>SHELXT2014/5</i> (Sheldrick, 2015a)
;
_diffrn_ambient_temperature 173.(2)
_diffrn_detector_area_resol_mean 10.4167
_diffrn_measured_fraction_theta_full 0.996
_diffrn_measured_fraction_theta_max 0.996
_diffrn_measurement_device_type 'Bruker D8 VENTURE diffractometer'
_diffrn_measurement_method '\w and \f scans, narrow frame width, shutterless'
_diffrn_radiation_monochromator 'multilayer mirror'
_diffrn_radiation_type 'Mo K\a'
_diffrn_radiation_wavelength 0.71073
_diffrn_reflns_av_R_equivalents 0.0918
_diffrn_reflns_av_unetI/netI 0.0361
_diffrn_reflns_limit_h_max 8
_diffrn_reflns_limit_h_min -8
_diffrn_reflns_limit_k_max 26
_diffrn_reflns_limit_k_min -26
_diffrn_reflns_limit_l_max 22
_diffrn_reflns_limit_l_min -22
_diffrn_reflns_number 91152
_diffrn_reflns_theta_full 30.43
_diffrn_reflns_theta_max 30.43
_diffrn_reflns_theta_min 2.53
_diffrn_source 'microfocus sealed tube'
_exptl_absorpt_coefficient_mu 3.060
_exptl_absorpt_correction_T_max 0.75
_exptl_absorpt_correction_T_min 0.63
_exptl_absorpt_correction_type multi-scan
_exptl_absorpt_process_details
;
(SADABS; Krause <i>et al.</i>,  2015)
;
_exptl_crystal_colour colourless
_exptl_crystal_density_diffrn 1.634
_exptl_crystal_description needle
_exptl_crystal_F_000 884
_exptl_crystal_size_max 0.410
_exptl_crystal_size_mid 0.120
_exptl_crystal_size_min 0.100
_refine_diff_density_max 0.941
_refine_diff_density_min -0.789
_refine_ls_extinction_method none
_refine_ls_goodness_of_fit_ref 0.870
_refine_ls_hydrogen_treatment constr
_refine_ls_matrix_type full
_refine_ls_number_parameters 246
_refine_ls_number_reflns 5387
_refine_ls_number_restraints 0
_refine_ls_restrained_S_all 0.870
_refine_ls_R_factor_all 0.0494
_refine_ls_R_factor_gt 0.0328
_refine_ls_shift/su_max 0.002
_refine_ls_shift/su_mean 0.000
_refine_ls_structure_factor_coef Fsqd
_refine_ls_weighting_details 'w=1/[\s^2^(Fo^2^)+(0.1000P)^2^] where P=(Fo^2^+2Fc^2^)/3'
_refine_ls_weighting_scheme calc
_refine_ls_wR_factor_gt 0.1004
_refine_ls_wR_factor_ref 0.1131
_reflns_number_gt 4453
_reflns_number_total 5387
_reflns_threshold_expression 'I > 2\s(I)'
_cod_data_source_file yk2158sup1.cif
_cod_data_source_block MOF1
_cod_database_code 2243984

loop_
_space_group_symop_operation_xyz
'x, y, z'
'-x, y+1/2, -z+1/2'
'-x, -y, -z'
'x, -y-1/2, z-1/2'

loop_
_atom_site_type_symbol
_atom_site_label
_atom_site_fract_x
_atom_site_fract_y
_atom_site_fract_z
_atom_site_U_iso_or_equiv
_atom_site_adp_type
_atom_site_calc_flag
_atom_site_occupancy
_atom_site_disorder_assembly
_atom_site_disorder_group
Sr Sr1 1.26769(3) 0.02155(2) 0.57357(2) 0.00827(8) Uani d 1 . .
O O1 -0.0949(3) 0.55858(9) 0.06890(10) 0.0112(3) Uani d 1 . .
O O2 -0.4151(3) 0.55104(9) 0.13843(10) 0.0136(3) Uani d 1 . .
O O3 0.6267(2) 0.07945(8) 0.52809(10) 0.0109(3) Uani d 1 . .
O O4 0.9519(3) 0.10863(9) 0.59477(11) 0.0134(3) Uani d 1 . .
O O5 1.3861(3) 0.09879(10) 0.70033(12) 0.0221(4) Uani d 1 . .
N N1 1.3944(4) 0.20500(12) 0.76924(15) 0.0237(5) Uani d 1 . .
C C1 -0.2063(3) 0.55326(11) 0.13488(13) 0.0087(4) Uani d 1 . .
C C2 -0.0700(3) 0.54814(12) 0.21498(13) 0.0091(4) Uani d 1 . .
C C3 0.1403(3) 0.58190(12) 0.22287(13) 0.0100(4) Uani d 1 . .
H H3 0.132344 0.633313 0.205003 0.012 Uiso calc 1 . .
C C4 0.2716(3) 0.57343(12) 0.29489(14) 0.0104(4) Uani d 1 . .
H H4 0.412954 0.597216 0.300185 0.013 Uiso calc 1 . .
C C5 0.1993(4) 0.53065(11) 0.35938(14) 0.0094(4) Uani d 1 . .
C C6 -0.0111(4) 0.49740(14) 0.35140(14) 0.0131(4) Uani d 1 . .
H H6 -0.06246 0.468151 0.395216 0.016 Uiso calc 1 . .
C C7 -0.1471(4) 0.50652(13) 0.27989(15) 0.0127(4) Uani d 1 . .
H H7 -0.29139 0.484462 0.275591 0.015 Uiso calc 1 . .
C C8 0.3496(4) 0.51761(11) 0.43368(14) 0.0094(4) Uani d 1 . .
C C9 0.4097(4) 0.44680(12) 0.45112(14) 0.0106(4) Uani d 1 . .
H H9 0.34665 0.409848 0.417002 0.013 Uiso calc 1 . .
C C10 0.5582(3) 0.42735(11) 0.51635(13) 0.0097(4) Uani d 1 . .
C C11 0.6141(4) 0.35008(11) 0.52796(13) 0.0096(4) Uani d 1 . .
C C12 0.8328(4) 0.32679(12) 0.54984(15) 0.0123(4) Uani d 1 . .
H H12 0.950402 0.361023 0.557342 0.015 Uiso calc 1 . .
C C13 0.8791(3) 0.25430(12) 0.56065(15) 0.0119(4) Uani d 1 . .
H H13 1.027204 0.239731 0.577266 0.014 Uiso calc 1 . .
C C14 0.7129(3) 0.20260(11) 0.54761(14) 0.0097(4) Uani d 1 . .
C C15 0.4962(4) 0.22504(12) 0.52379(16) 0.0150(4) Uani d 1 . .
H H15 0.381025 0.190494 0.513177 0.018 Uiso calc 1 . .
C C16 0.4483(4) 0.29796(12) 0.51552(15) 0.0142(4) Uani d 1 . .
H H16 0.298689 0.312497 0.501034 0.017 Uiso calc 1 . .
C C17 0.7695(3) 0.12412(12) 0.55842(13) 0.0089(4) Uani d 1 . .
C C18 1.2917(4) 0.15257(14) 0.72679(16) 0.0202(5) Uani d 1 . .
H H18 1.133968 0.156933 0.71609 0.024 Uiso calc 1 . .
C C19 1.2757(6) 0.27042(18) 0.7921(2) 0.0426(9) Uani d 1 . .
H H19A 1.343578 0.311797 0.764847 0.064 Uiso calc 1 . .
H H19B 1.287327 0.276823 0.852445 0.064 Uiso calc 1 . .
H H19C 1.116626 0.266555 0.774482 0.064 Uiso calc 1 . .
C C20 1.6365(5) 0.20386(19) 0.7840(2) 0.0397(8) Uani d 1 . .
H H20A 1.702782 0.247421 0.760936 0.06 Uiso calc 1 . .
H H20B 1.700094 0.161503 0.757298 0.06 Uiso calc 1 . .
H H20C 1.670376 0.20188 0.843878 0.06 Uiso calc 1 . .

loop_
_atom_site_aniso_label
_atom_site_aniso_U_11
_atom_site_aniso_U_22
_atom_site_aniso_U_33
_atom_site_aniso_U_12
_atom_site_aniso_U_13
_atom_site_aniso_U_23
Sr1 0.00658(11) 0.00830(11) 0.00978(12) 0.00054(6) -0.00196(7) -0.00102(7)
O1 0.0118(7) 0.0121(8) 0.0096(7) -0.0008(6) 0.0000(6) -0.0014(6)
O2 0.0084(7) 0.0193(9) 0.0128(8) 0.0002(6) -0.0036(6) -0.0017(6)
O3 0.0109(7) 0.0073(7) 0.0142(8) -0.0020(6) -0.0014(6) -0.0011(6)
O4 0.0104(7) 0.0106(8) 0.0188(8) 0.0039(6) -0.0041(6) -0.0012(6)
O5 0.0218(9) 0.0208(10) 0.0232(10) 0.0048(7) -0.0053(7) -0.0092(7)
N1 0.0247(11) 0.0178(11) 0.0283(12) 0.0004(9) -0.0026(9) -0.0089(9)
C1 0.0104(9) 0.0064(10) 0.0092(9) -0.0007(7) -0.0022(7) -0.0014(7)
C2 0.0094(9) 0.0091(10) 0.0088(9) 0.0023(8) -0.0018(7) -0.0026(8)
C3 0.0099(9) 0.0086(9) 0.0115(10) 0.0006(7) -0.0021(8) -0.0002(8)
C4 0.0080(9) 0.0099(10) 0.0131(10) -0.0008(7) -0.0038(7) -0.0013(8)
C5 0.0111(10) 0.0072(10) 0.0096(10) 0.0017(7) -0.0038(8) -0.0007(7)
C6 0.0143(10) 0.0132(10) 0.0118(11) -0.0032(9) -0.0015(8) 0.0030(9)
C7 0.0094(9) 0.0141(11) 0.0146(11) -0.0023(8) -0.0010(8) -0.0003(9)
C8 0.0094(9) 0.0090(10) 0.0095(10) 0.0017(7) -0.0030(8) 0.0020(7)
C9 0.0134(9) 0.0083(10) 0.0098(10) 0.0002(8) -0.0048(8) -0.0007(8)
C10 0.0114(9) 0.0083(10) 0.0093(10) 0.0000(7) -0.0017(7) 0.0001(7)
C11 0.0121(9) 0.0053(9) 0.0112(10) 0.0017(7) -0.0031(7) 0.0004(7)
C12 0.0113(10) 0.0063(10) 0.0193(11) -0.0017(8) -0.0015(8) 0.0009(8)
C13 0.0071(9) 0.0090(10) 0.0195(11) 0.0022(7) -0.0032(8) -0.0004(8)
C14 0.0095(9) 0.0074(9) 0.0122(10) 0.0015(7) -0.0011(8) 0.0001(8)
C15 0.0110(10) 0.0090(10) 0.0246(12) -0.0023(8) -0.0047(9) 0.0012(9)
C16 0.0091(9) 0.0083(10) 0.0249(12) -0.0004(7) -0.0045(8) 0.0020(9)
C17 0.0115(9) 0.0085(10) 0.0067(9) -0.0005(7) 0.0007(7) -0.0009(7)
C18 0.0186(11) 0.0243(13) 0.0172(12) 0.0013(10) -0.0056(9) -0.0056(10)
C19 0.0467(19) 0.0247(16) 0.056(2) 0.0092(14) -0.0039(16) -0.0189(16)
C20 0.0273(15) 0.0388(19) 0.053(2) -0.0104(13) -0.0019(14) -0.0190(16)

loop_
_atom_type_symbol
_atom_type_description
_atom_type_scat_dispersion_real
_atom_type_scat_dispersion_imag
_atom_type_scat_source
C C 0.0033 0.0016 'International Tables Vol C Tables 4.2.6.8 and 6.1.1.4'
H H 0.0000 0.0000 'International Tables Vol C Tables 4.2.6.8 and 6.1.1.4'
N N 0.0061 0.0033 'International Tables Vol C Tables 4.2.6.8 and 6.1.1.4'
O O 0.0106 0.0060 'International Tables Vol C Tables 4.2.6.8 and 6.1.1.4'
Sr Sr -1.5307 3.2498 'International Tables Vol C Tables 4.2.6.8 and 6.1.1.4'

loop_
_geom_angle_atom_site_label_1
_geom_angle_atom_site_label_2
_geom_angle_atom_site_label_3
_geom_angle_site_symmetry_1
_geom_angle_site_symmetry_3
_geom_angle
_geom_angle_publ_flag
O4 Sr1 O2 . 4_766 147.34(5) ?
O4 Sr1 O3 . 1_655 113.95(5) ?
O2 Sr1 O3 4_766 1_655 73.87(5) ?
O4 Sr1 O5 . . 73.58(5) ?
O2 Sr1 O5 4_766 . 77.82(6) ?
O3 Sr1 O5 1_655 . 77.34(6) ?
O4 Sr1 O1 . 2_645 70.83(5) ?
O2 Sr1 O1 4_766 2_645 141.62(5) ?
O3 Sr1 O1 1_655 2_645 86.67(5) ?
O5 Sr1 O1 . 2_645 130.36(5) ?
O4 Sr1 O3 . 3_756 138.90(5) ?
O2 Sr1 O3 4_766 3_756 71.32(5) ?
O3 Sr1 O3 1_655 3_756 84.36(5) ?
O5 Sr1 O3 . 3_756 147.47(5) ?
O1 Sr1 O3 2_645 3_756 74.15(5) ?
O4 Sr1 O1 . 4_666 75.82(5) ?
O2 Sr1 O1 4_766 4_666 108.02(5) ?
O3 Sr1 O1 1_655 4_666 159.75(5) ?
O5 Sr1 O1 . 4_666 122.91(6) ?
O1 Sr1 O1 2_645 4_666 79.85(5) ?
O3 Sr1 O1 3_756 4_666 77.49(5) ?
O4 Sr1 C3 . 4_666 95.21(6) ?
O2 Sr1 C3 4_766 4_666 63.58(5) ?
O3 Sr1 C3 1_655 4_666 134.51(5) ?
O5 Sr1 C3 . 4_666 78.67(6) ?
O1 Sr1 C3 2_645 4_666 137.38(5) ?
O3 Sr1 C3 3_756 4_666 96.19(5) ?
O1 Sr1 C3 4_666 4_666 57.55(5) ?
O4 Sr1 C1 . 4_666 65.57(5) ?
O2 Sr1 C1 4_766 4_666 106.31(5) ?
O3 Sr1 C1 1_655 4_666 179.38(5) ?
O5 Sr1 C1 . 4_666 102.11(6) ?
O1 Sr1 C1 2_645 4_666 93.50(5) ?
O3 Sr1 C1 3_756 4_666 96.26(5) ?
O1 Sr1 C1 4_666 4_666 20.81(5) ?
C3 Sr1 C1 4_666 4_666 45.45(5) ?
O4 Sr1 C2 . 4_666 72.01(5) ?
O2 Sr1 C2 4_766 4_666 88.00(5) ?
O3 Sr1 C2 1_655 4_666 153.58(5) ?
O5 Sr1 C2 . 4_666 80.19(6) ?
O1 Sr1 C2 2_645 4_666 118.76(5) ?
O3 Sr1 C2 3_756 4_666 108.25(5) ?
O1 Sr1 C2 4_666 4_666 44.66(5) ?
C3 Sr1 C2 4_666 4_666 24.57(5) ?
C1 Sr1 C2 4_666 4_666 26.10(5) ?
O4 Sr1 Sr1 . 3_856 141.76(4) ?
O2 Sr1 Sr1 4_766 3_856 66.18(4) ?
O3 Sr1 Sr1 1_655 3_856 42.86(4) ?
O5 Sr1 Sr1 . 3_856 115.48(4) ?
O1 Sr1 Sr1 2_645 3_856 76.98(3) ?
O3 Sr1 Sr1 3_756 3_856 41.50(3) ?
O1 Sr1 Sr1 4_666 3_856 118.46(4) ?
C3 Sr1 Sr1 4_666 3_856 122.72(4) ?
C1 Sr1 Sr1 4_666 3_856 137.76(4) ?
C2 Sr1 Sr1 4_666 3_856 144.14(4) ?
O4 Sr1 Sr1 . 3_756 68.07(4) ?
O2 Sr1 Sr1 4_766 3_756 135.27(4) ?
O3 Sr1 Sr1 1_655 3_756 125.35(4) ?
O5 Sr1 Sr1 . 3_756 140.89(4) ?
O1 Sr1 Sr1 2_645 3_756 40.28(4) ?
O3 Sr1 Sr1 3_756 3_756 71.39(3) ?
O1 Sr1 Sr1 4_666 3_756 39.57(3) ?
C3 Sr1 Sr1 4_666 3_756 97.11(4) ?
C1 Sr1 Sr1 4_666 3_756 54.94(4) ?
C2 Sr1 Sr1 4_666 3_756 81.03(4) ?
Sr1 Sr1 Sr1 3_856 3_756 99.625(9) ?
C1 O1 Sr1 . 2_655 121.40(13) ?
C1 O1 Sr1 . 4_465 112.32(13) ?
Sr1 O1 Sr1 2_655 4_465 100.15(5) ?
C1 O2 Sr1 . 4_365 137.05(15) ?
C17 O3 Sr1 . 1_455 136.59(14) ?
C17 O3 Sr1 . 3_756 123.11(13) ?
Sr1 O3 Sr1 1_455 3_756 95.64(5) ?
C17 O4 Sr1 . . 136.51(15) ?
C18 O5 Sr1 . . 127.84(16) ?
C18 N1 C20 . . 120.6(2) ?
C18 N1 C19 . . 121.7(2) ?
C20 N1 C19 . . 117.0(2) ?
O2 C1 O1 . . 125.8(2) ?
O2 C1 C2 . . 117.87(19) ?
O1 C1 C2 . . 116.28(18) ?
O2 C1 Sr1 . 4_465 148.85(15) ?
O1 C1 Sr1 . 4_465 46.87(10) ?
C2 C1 Sr1 . 4_465 77.98(11) ?
C7 C2 C3 . . 119.7(2) ?
C7 C2 C1 . . 120.01(19) ?
C3 C2 C1 . . 120.18(19) ?
C7 C2 Sr1 . 4_465 121.05(15) ?
C3 C2 Sr1 . 4_465 71.58(12) ?
C1 C2 Sr1 . 4_465 75.93(11) ?
C4 C3 C2 . . 120.0(2) ?
C4 C3 Sr1 . 4_465 115.00(14) ?
C2 C3 Sr1 . 4_465 83.85(13) ?
C4 C3 H3 . . 111.7 ?
C2 C3 H3 . . 111.7 ?
Sr1 C3 H3 4_465 . 111.7 ?
C3 C4 C5 . . 120.90(19) ?
C3 C4 H4 . . 119.5 ?
C5 C4 H4 . . 119.5 ?
C4 C5 C6 . . 118.8(2) ?
C4 C5 C8 . . 120.27(19) ?
C6 C5 C8 . . 120.8(2) ?
C5 C6 C7 . . 120.9(2) ?
C5 C6 H6 . . 119.5 ?
C7 C6 H6 . . 119.5 ?
C2 C7 C6 . . 119.6(2) ?
C2 C7 H7 . . 120.2 ?
C6 C7 H7 . . 120.2 ?
C9 C8 C10 . 3_666 118.86(19) ?
C9 C8 C5 . . 117.35(19) ?
C10 C8 C5 3_666 . 123.70(18) ?
C8 C9 C10 . . 123.3(2) ?
C8 C9 H9 . . 118.4 ?
C10 C9 H9 . . 118.4 ?
C9 C10 C8 . 3_666 117.9(2) ?
C9 C10 C11 . . 118.56(19) ?
C8 C10 C11 3_666 . 123.55(19) ?
C16 C11 C12 . . 117.72(19) ?
C16 C11 C10 . . 120.14(19) ?
C12 C11 C10 . . 122.13(19) ?
C13 C12 C11 . . 120.7(2) ?
C13 C12 H12 . . 119.7 ?
C11 C12 H12 . . 119.7 ?
C12 C13 C14 . . 121.19(19) ?
C12 C13 H13 . . 119.4 ?
C14 C13 H13 . . 119.4 ?
C13 C14 C15 . . 118.6(2) ?
C13 C14 C17 . . 119.93(18) ?
C15 C14 C17 . . 121.48(19) ?
C16 C15 C14 . . 120.1(2) ?
C16 C15 H15 . . 119.9 ?
C14 C15 H15 . . 119.9 ?
C11 C16 C15 . . 121.6(2) ?
C11 C16 H16 . . 119.2 ?
C15 C16 H16 . . 119.2 ?
O4 C17 O3 . . 125.9(2) ?
O4 C17 C14 . . 117.70(19) ?
O3 C17 C14 . . 116.42(18) ?
O5 C18 N1 . . 124.8(2) ?
O5 C18 H18 . . 117.6 ?
N1 C18 H18 . . 117.6 ?
N1 C19 H19A . . 109.5 ?
N1 C19 H19B . . 109.5 ?
H19A C19 H19B . . 109.5 ?
N1 C19 H19C . . 109.5 ?
H19A C19 H19C . . 109.5 ?
H19B C19 H19C . . 109.5 ?
N1 C20 H20A . . 109.5 ?
N1 C20 H20B . . 109.5 ?
H20A C20 H20B . . 109.5 ?
N1 C20 H20C . . 109.5 ?
H20A C20 H20C . . 109.5 ?
H20B C20 H20C . . 109.5 ?

loop_
_geom_bond_atom_site_label_1
_geom_bond_atom_site_label_2
_geom_bond_site_symmetry_2
_geom_bond_distance
_geom_bond_publ_flag
Sr1 O4 . 2.5094(15) y
Sr1 O2 4_766 2.5170(16) y
Sr1 O3 1_655 2.5180(15) y
Sr1 O5 . 2.5780(18) y
Sr1 O1 2_645 2.5792(16) y
Sr1 O3 3_756 2.5848(16) y
Sr1 O1 4_666 2.6176(16) y
Sr1 C3 4_666 3.193(2) ?
Sr1 C1 4_666 3.318(2) ?
Sr1 C2 4_666 3.346(2) ?
Sr1 Sr1 3_856 3.7817(4) ?
Sr1 Sr1 3_756 3.9854(4) ?
O1 C1 . 1.274(3) ?
O2 C1 . 1.243(2) ?
O3 C17 . 1.274(3) ?
O4 C17 . 1.248(2) ?
O5 C18 . 1.230(3) ?
N1 C18 . 1.329(3) ?
N1 C20 . 1.449(4) ?
N1 C19 . 1.460(4) ?
C1 C2 . 1.505(3) ?
C2 C7 . 1.391(3) ?
C2 C3 . 1.399(3) ?
C3 C4 . 1.387(3) ?
C3 H3 . 1.0 ?
C4 C5 . 1.389(3) ?
C4 H4 . 0.95 ?
C5 C6 . 1.396(3) ?
C5 C8 . 1.490(3) ?
C6 C7 . 1.396(3) ?
C6 H6 . 0.95 ?
C7 H7 . 0.95 ?
C8 C9 . 1.392(3) ?
C8 C10 3_666 1.403(3) ?
C9 C10 . 1.398(3) ?
C9 H9 . 0.95 ?
C10 C11 . 1.487(3) ?
C11 C16 . 1.392(3) ?
C11 C12 . 1.402(3) ?
C12 C13 . 1.387(3) ?
C12 H12 . 0.95 ?
C13 C14 . 1.389(3) ?
C13 H13 . 0.95 ?
C14 C15 . 1.394(3) ?
C14 C17 . 1.508(3) ?
C15 C16 . 1.392(3) ?
C15 H15 . 0.95 ?
C16 H16 . 0.95 ?
C18 H18 . 0.95 ?
C19 H19A . 0.98 ?
C19 H19B . 0.98 ?
C19 H19C . 0.98 ?
C20 H20A . 0.98 ?
C20 H20B . 0.98 ?
C20 H20C . 0.98 ?

_cod_database_fobs_code 2243984
